data_4306031
loop_
_publ_author_name
'Gaelle Dupouy'
'Mathieu Marchivie'
'Smail Triki'
'Jean Sala-Pala'
'Jean-Yves Sala\"un'
'Carlos J. G\'omez-Garc\'ia'
'Philippe Guionneau'

_publ_contact_author_address
;UMR CNRS 6521, Universit\'e de Bretagne Occidentale,
 BP 809, 29285 Brest Cedex (France)'
;
_publ_contact_author_email triki@univ-brest.fr
_publ_contact_author_fax +33298017001
_publ_contact_author_name 'TRIKI Smail'
_publ_contact_author_phone +33298016146
_publ_section_title
;
The Key Role of the Intermolecular \p-\p Interactions in the Presence of
Spin Crossover in Neutral [Fe(abpt)2A2] Complexes (A = Terminal Monoanion N
Ligand)
;
_journal_name_full 'Inorganic Chemistry'
_journal_page_first 8921
_journal_page_last 8931
_journal_paper_doi 10.1021/ic800955r
_journal_volume 47
_journal_year 2008
_chemical_compound_source 'synthesis as described'
_chemical_formula_moiety 'C42 H30 Fe1 N20 O2'
_chemical_formula_sum 'C42 H30 Fe N20 O2'
_chemical_formula_weight 902.71
_chemical_name_systematic
;
 [Fe(abpt)2(tcnoet)2] phase 1 100K
;
_space_group_IT_number 2
_symmetry_cell_setting triclinic
_symmetry_Int_Tables_number 2
_symmetry_space_group_name_Hall '-P 1'
_symmetry_space_group_name_H-M 'P -1'
_atom_sites_solution_hydrogens difmap
_atom_sites_solution_primary direct
_atom_sites_solution_secondary difmap
_audit_conform_dict_location ftp://ftp.iucr.org/pub/cif_core.dic
_audit_conform_dict_name cif_core.dic
_audit_conform_dict_version 2.3
_audit_creation_date 2007-02-23T10:04:07-00:00
_audit_creation_method 'WinGX routine CIF_UPDATE'
_cell_angle_alpha 69.150(12)
_cell_angle_beta 84.088(12)
_cell_angle_gamma 86.835(11)
_cell_formula_units_Z 1
_cell_length_a 8.7135(13)
_cell_length_b 10.4315(13)
_cell_length_c 11.9073(16)
_cell_measurement_reflns_used 0
_cell_measurement_temperature 100(2)
_cell_measurement_theta_max 0
_cell_measurement_theta_min 0
_cell_measurement_wavelength 0.71073
_cell_volume 1005.9(3)
_computing_cell_refinement 'CRYSALIS-RED 170 (Oxford-Diffraction,2002)'
_computing_data_collection 'CRYSALIS-CCD 170 (Oxford-Diffraction,2002)'
_computing_data_reduction 'CRYSALIS-RED 170 (Oxford-Diffraction,2002)'
_computing_molecular_graphics 'Ortep-3 for Windows (Farrugia, 1997)'
_computing_publication_material 'WinGX publication routines (Farrugia, 1999)'
_computing_structure_refinement 'SHELXL-97 (Sheldrick, 1997)'
_computing_structure_solution 'SIR97 (Giacovazzo et al, 1997)'
_diffrn_ambient_temperature 100(2)
_diffrn_measured_fraction_theta_full 0.705
_diffrn_measured_fraction_theta_max 0.705
_diffrn_radiation_monochromator graphite
_diffrn_radiation_probe x-ray
_diffrn_radiation_type MoK\a
_diffrn_radiation_wavelength 0.71073
_diffrn_reflns_av_R_equivalents 0.0263
_diffrn_reflns_av_unetI/netI 0.0455
_diffrn_reflns_limit_h_max 10
_diffrn_reflns_limit_h_min -9
_diffrn_reflns_limit_k_max 11
_diffrn_reflns_limit_k_min -7
_diffrn_reflns_limit_l_max 13
_diffrn_reflns_limit_l_min -12
_diffrn_reflns_number 4190
_diffrn_reflns_theta_full 25.38
_diffrn_reflns_theta_max 25.38
_diffrn_reflns_theta_min 3.11
_exptl_absorpt_coefficient_mu 0.442
_exptl_absorpt_correction_type none
_exptl_crystal_colour red
_exptl_crystal_density_diffrn 1.49
_exptl_crystal_density_method 'not measured'
_exptl_crystal_description prism
_exptl_crystal_F_000 464
_exptl_crystal_size_max 0.19
_exptl_crystal_size_mid 0.06
_exptl_crystal_size_min 0.06
_refine_diff_density_max 0.347
_refine_diff_density_min -0.384
_refine_diff_density_rms 0.055
_refine_ls_extinction_method none
_refine_ls_goodness_of_fit_ref 1.041
_refine_ls_hydrogen_treatment refall
_refine_ls_matrix_type full
_refine_ls_number_parameters 355
_refine_ls_number_reflns 2606
_refine_ls_number_restraints 0
_refine_ls_restrained_S_all 1.041
_refine_ls_R_factor_all 0.0489
_refine_ls_R_factor_gt 0.0369
_refine_ls_shift/su_max 0
_refine_ls_shift/su_mean 0
_refine_ls_structure_factor_coef Fsqd
_refine_ls_weighting_details 'calc w=1/[\s^2^(Fo^2^)+(0.0523P)^2^+0.0000P] where P=(Fo^2^+2Fc^2^)/3'
_refine_ls_weighting_scheme calc
_refine_ls_wR_factor_gt 0.0855
_refine_ls_wR_factor_ref 0.0914
_reflns_number_gt 2079
_reflns_number_total 2606
_reflns_threshold_expression >2sigma(I)
_cod_data_source_file ic800955r_si_001_6.cif
_cod_data_source_block struct3A_100K
_cod_original_cell_volume 1005.9(2)
_cod_original_formula_sum 'C42 H30 Fe1 N20 O2'
_cod_database_code 4306031

loop_
_symmetry_equiv_pos_as_xyz
'x, y, z'
'-x, -y, -z'

loop_
_atom_site_label
_atom_site_type_symbol
_atom_site_fract_x
_atom_site_fract_y
_atom_site_fract_z
_atom_site_U_iso_or_equiv
_atom_site_adp_type
_atom_site_occupancy
_atom_site_symmetry_multiplicity
_atom_site_calc_flag
_atom_site_refinement_flags
_atom_site_disorder_assembly
_atom_site_disorder_group
Fe1 Fe 0.5 0.5 0.5 0.0156(2) Uani 1 2 d S . .
O1 O 0.3601(2) 0.59336(19) 0.08740(16) 0.0220(5) Uani 1 1 d . . .
N1 N 0.6232(3) 0.6476(2) 0.37209(19) 0.0162(6) Uani 1 1 d . . .
N2 N 0.7027(3) 0.4041(2) 0.50764(18) 0.0152(6) Uani 1 1 d . . .
N4 N 0.7637(3) 0.2776(2) 0.57046(19) 0.0170(6) Uani 1 1 d . . .
N5 N 0.9368(3) 0.3954(2) 0.42805(18) 0.0165(6) Uani 1 1 d . . .
N6 N 1.0690(3) 0.4332(3) 0.3439(2) 0.0232(6) Uani 1 1 d . . .
N7 N 1.1591(3) 0.1758(2) 0.50551(19) 0.0198(6) Uani 1 1 d . . .
N3 N 0.4551(3) 0.4342(2) 0.37462(19) 0.0168(6) Uani 1 1 d . . .
N8 N 0.4242(3) 0.1100(3) 0.2304(2) 0.0348(7) Uani 1 1 d . . .
N9 N 0.1189(3) 0.2018(3) 0.0614(2) 0.0320(7) Uani 1 1 d . . .
N10 N 0.1884(3) 0.6014(3) -0.1944(2) 0.0303(7) Uani 1 1 d . . .
C1 C 0.5736(4) 0.7740(3) 0.3079(2) 0.0174(7) Uani 1 1 d . . .
C2 C 0.6690(4) 0.8670(3) 0.2188(2) 0.0198(7) Uani 1 1 d . . .
C3 C 0.8188(4) 0.8300(3) 0.1935(2) 0.0207(7) Uani 1 1 d . . .
C4 C 0.8718(4) 0.7004(3) 0.2588(2) 0.0181(7) Uani 1 1 d . . .
C5 C 0.7716(3) 0.6125(3) 0.3464(2) 0.0149(7) Uani 1 1 d . . .
C6 C 0.8078(3) 0.4738(3) 0.4237(2) 0.0140(7) Uani 1 1 d . . .
C7 C 0.9062(3) 0.2725(3) 0.5198(2) 0.0154(7) Uani 1 1 d . . .
C8 C 1.0128(3) 0.1561(3) 0.5577(2) 0.0171(7) Uani 1 1 d . . .
C9 C 0.9658(4) 0.0312(3) 0.6434(2) 0.0196(7) Uani 1 1 d . . .
C10 C 1.0704(4) -0.0766(3) 0.6750(3) 0.0225(7) Uani 1 1 d . . .
C11 C 1.2189(4) -0.0579(3) 0.6203(3) 0.0227(7) Uani 1 1 d . . .
C12 C 1.2576(4) 0.0694(3) 0.5377(3) 0.0225(7) Uani 1 1 d . . .
C13 C 0.4276(3) 0.4053(3) 0.2944(2) 0.0156(7) Uani 1 1 d . . .
C17 C 0.3847(3) 0.3655(3) 0.2000(2) 0.0175(7) Uani 1 1 d . . .
C14 C 0.4049(4) 0.2250(3) 0.2148(2) 0.0231(7) Uani 1 1 d . . .
C19 C 0.3252(3) 0.4656(3) 0.0988(2) 0.0203(7) Uani 1 1 d . . .
C18 C 0.2417(3) 0.4356(3) 0.0170(2) 0.0188(7) Uani 1 1 d . . .
C15 C 0.1766(4) 0.3049(3) 0.0440(2) 0.0224(7) Uani 1 1 d . . .
C16 C 0.2145(4) 0.5307(3) -0.0998(3) 0.0239(7) Uani 1 1 d . . .
C20 C 0.2566(4) 0.7101(3) 0.0325(3) 0.0251(8) Uani 1 1 d . . .
C21 C 0.2813(5) 0.8154(4) 0.0883(3) 0.0319(9) Uani 1 1 d . . .
H1 H 0.467(4) 0.800(3) 0.326(2) 0.030(9) Uiso 1 1 d . . .
H2 H 0.622(3) 0.947(3) 0.180(2) 0.014(8) Uiso 1 1 d . . .
H3 H 0.890(4) 0.887(3) 0.137(3) 0.031(9) Uiso 1 1 d . . .
H4 H 0.976(3) 0.669(2) 0.247(2) 0.011(7) Uiso 1 1 d . . .
H5 H 1.044(3) 0.422(2) 0.281(2) 0.005(7) Uiso 1 1 d . . .
H6 H 1.146(4) 0.365(3) 0.377(3) 0.042(10) Uiso 1 1 d . . .
H9 H 0.866(3) 0.025(2) 0.677(2) 0.008(7) Uiso 1 1 d . . .
H10 H 1.040(3) -0.173(3) 0.733(2) 0.018(7) Uiso 1 1 d . . .
H11 H 1.289(3) -0.127(3) 0.635(2) 0.006(7) Uiso 1 1 d . . .
H12 H 1.360(4) 0.086(3) 0.496(2) 0.027(8) Uiso 1 1 d . . .
H13 H 0.143(4) 0.674(3) 0.049(2) 0.027(8) Uiso 1 1 d . . .
H14 H 0.288(3) 0.745(3) -0.056(2) 0.021(8) Uiso 1 1 d . . .
H15 H 0.213(4) 0.895(3) 0.052(3) 0.044(10) Uiso 1 1 d . . .
H17 H 0.385(4) 0.839(3) 0.072(3) 0.034(10) Uiso 1 1 d . . .
H16 H 0.262(4) 0.775(3) 0.173(3) 0.042(10) Uiso 1 1 d . . .

loop_
_atom_site_aniso_label
_atom_site_aniso_U_11
_atom_site_aniso_U_22
_atom_site_aniso_U_33
_atom_site_aniso_U_23
_atom_site_aniso_U_13
_atom_site_aniso_U_12
Fe1 0.0134(4) 0.0199(3) 0.0138(3) -0.0058(2) -0.0020(2) -0.0016(3)
O1 0.0200(13) 0.0241(11) 0.0205(11) -0.0052(9) -0.0062(9) -0.0002(10)
N1 0.0174(16) 0.0185(13) 0.0154(12) -0.0089(10) -0.0035(10) 0.0005(11)
N2 0.0169(15) 0.0192(13) 0.0129(12) -0.0091(10) -0.0022(10) -0.0031(12)
N4 0.0162(15) 0.0177(13) 0.0156(12) -0.0042(10) -0.0026(10) 0.0018(12)
N5 0.0139(15) 0.0222(13) 0.0128(12) -0.0056(10) -0.0002(10) -0.0023(12)
N6 0.0146(16) 0.0339(17) 0.0173(15) -0.0060(13) 0.0045(12) -0.0001(14)
N7 0.0147(15) 0.0271(14) 0.0179(13) -0.0079(11) -0.0050(11) 0.0023(13)
N3 0.0130(14) 0.0189(13) 0.0174(13) -0.0047(11) -0.0020(10) -0.0007(11)
N8 0.0341(19) 0.0319(17) 0.0436(17) -0.0184(15) -0.0130(13) 0.0071(15)
N9 0.0365(19) 0.0388(17) 0.0216(14) -0.0102(12) -0.0044(12) -0.0083(15)
N10 0.0378(19) 0.0353(16) 0.0206(15) -0.0124(13) -0.0094(13) 0.0060(14)
C1 0.0154(19) 0.0219(17) 0.0171(15) -0.0098(14) -0.0023(13) 0.0027(15)
C2 0.024(2) 0.0194(17) 0.0169(16) -0.0073(14) -0.0039(14) 0.0024(16)
C3 0.021(2) 0.0243(18) 0.0165(16) -0.0068(14) 0.0014(13) -0.0061(16)
C4 0.0124(19) 0.0264(17) 0.0171(15) -0.0094(14) -0.0015(13) -0.0007(15)
C5 0.0146(19) 0.0208(16) 0.0120(14) -0.0090(12) -0.0024(12) -0.0005(14)
C6 0.0132(18) 0.0180(15) 0.0146(15) -0.0106(12) -0.0002(12) -0.0017(14)
C7 0.0156(18) 0.0191(16) 0.0140(14) -0.0083(13) -0.0032(12) -0.0010(14)
C8 0.0140(18) 0.0247(16) 0.0158(15) -0.0103(13) -0.0053(12) 0.0013(14)
C9 0.022(2) 0.0224(17) 0.0167(16) -0.0088(14) -0.0016(14) -0.0028(16)
C10 0.026(2) 0.0228(17) 0.0188(16) -0.0057(14) -0.0063(14) -0.0010(16)
C11 0.022(2) 0.0244(18) 0.0247(17) -0.0116(15) -0.0080(14) 0.0088(17)
C12 0.0162(19) 0.034(2) 0.0209(16) -0.0132(15) -0.0034(14) -0.0011(17)
C13 0.0083(17) 0.0176(15) 0.0177(15) -0.0032(13) 0.0013(12) 0.0020(13)
C17 0.0136(17) 0.0227(16) 0.0172(15) -0.0082(13) -0.0025(12) 0.0016(14)
C14 0.0172(19) 0.035(2) 0.0186(16) -0.0109(15) -0.0041(13) 0.0014(16)
C19 0.0136(18) 0.0302(17) 0.0163(15) -0.0082(13) 0.0046(12) -0.0035(14)
C18 0.0154(18) 0.0257(17) 0.0159(15) -0.0083(13) -0.0025(12) 0.0025(14)
C15 0.0206(19) 0.0363(19) 0.0119(15) -0.0101(14) -0.0039(12) 0.0023(16)
C16 0.0192(19) 0.0354(18) 0.0204(17) -0.0136(15) -0.0019(13) -0.0022(15)
C20 0.030(2) 0.0258(17) 0.0190(17) -0.0067(14) -0.0081(14) 0.0035(16)
C21 0.039(3) 0.031(2) 0.026(2) -0.0098(16) -0.0108(18) 0.004(2)

loop_
_atom_type_symbol
_atom_type_description
_atom_type_scat_dispersion_real
_atom_type_scat_dispersion_imag
_atom_type_scat_source
C C 0.0033 0.0016 'International Tables Vol C Tables 4.2.6.8 and 6.1.1.4'
H H 0 0 'International Tables Vol C Tables 4.2.6.8 and 6.1.1.4'
N N 0.0061 0.0033 'International Tables Vol C Tables 4.2.6.8 and 6.1.1.4'
O O 0.0106 0.006 'International Tables Vol C Tables 4.2.6.8 and 6.1.1.4'
Fe Fe 0.3463 0.8444 'International Tables Vol C Tables 4.2.6.8 and 6.1.1.4'

loop_
_geom_angle_atom_site_label_1
_geom_angle_atom_site_label_2
_geom_angle_atom_site_label_3
_geom_angle
_geom_angle_site_symmetry_1
_geom_angle_site_symmetry_3
_geom_angle_publ_flag
N3 Fe1 N3 180.00(10) 2_666 . ?
N3 Fe1 N2 90.73(9) 2_666 . ?
N3 Fe1 N2 89.27(9) . . ?
N3 Fe1 N2 89.27(9) 2_666 2_666 ?
N3 Fe1 N2 90.73(9) . 2_666 ?
N2 Fe1 N2 180 . 2_666 ?
N3 Fe1 N1 87.43(9) 2_666 2_666 ?
N3 Fe1 N1 92.57(9) . 2_666 ?
N2 Fe1 N1 99.22(9) . 2_666 ?
N2 Fe1 N1 80.78(9) 2_666 2_666 ?
N3 Fe1 N1 92.57(9) 2_666 . ?
N3 Fe1 N1 87.43(9) . . ?
N2 Fe1 N1 80.78(9) . . ?
N2 Fe1 N1 99.22(9) 2_666 . ?
N1 Fe1 N1 180.00(11) 2_666 . ?
C19 O1 C20 121.0(2) . . ?
C1 N1 C5 117.4(2) . . ?
C1 N1 Fe1 127.1(2) . . ?
C5 N1 Fe1 115.50(18) . . ?
C6 N2 N4 109.0(2) . . ?
C6 N2 Fe1 113.22(19) . . ?
N4 N2 Fe1 137.52(17) . . ?
C7 N4 N2 106.5(2) . . ?
C6 N5 C7 106.4(2) . . ?
C6 N5 N6 124.4(2) . . ?
C7 N5 N6 128.9(3) . . ?
N5 N6 H5 104.9(18) . . ?
N5 N6 H6 105(2) . . ?
H5 N6 H6 107(3) . . ?
C12 N7 C8 117.4(2) . . ?
C13 N3 Fe1 174.8(2) . . ?
N1 C1 C2 122.0(3) . . ?
N1 C1 H1 117.8(17) . . ?
C2 C1 H1 120.2(17) . . ?
C3 C2 C1 120.0(3) . . ?
C3 C2 H2 126.1(18) . . ?
C1 C2 H2 113.8(18) . . ?
C2 C3 C4 118.7(3) . . ?
C2 C3 H3 124.7(19) . . ?
C4 C3 H3 116.6(19) . . ?
C3 C4 C5 118.6(3) . . ?
C3 C4 H4 123.1(15) . . ?
C5 C4 H4 118.2(15) . . ?
N1 C5 C4 123.2(3) . . ?
N1 C5 C6 110.7(2) . . ?
C4 C5 C6 126.1(3) . . ?
N2 C6 N5 109.1(2) . . ?
N2 C6 C5 119.4(3) . . ?
N5 C6 C5 131.5(2) . . ?
N4 C7 N5 109.1(2) . . ?
N4 C7 C8 125.1(2) . . ?
N5 C7 C8 125.8(3) . . ?
N7 C8 C9 122.1(3) . . ?
N7 C8 C7 116.6(2) . . ?
C9 C8 C7 121.3(3) . . ?
C10 C9 C8 119.2(3) . . ?
C10 C9 H9 122.7(16) . . ?
C8 C9 H9 118.2(16) . . ?
C9 C10 C11 119.0(3) . . ?
C9 C10 H10 122.4(15) . . ?
C11 C10 H10 118.3(15) . . ?
C12 C11 C10 118.5(3) . . ?
C12 C11 H11 119.9(16) . . ?
C10 C11 H11 121.6(16) . . ?
N7 C12 C11 123.9(3) . . ?
N7 C12 H12 115.0(17) . . ?
C11 C12 H12 121.0(17) . . ?
N3 C13 C17 176.2(3) . . ?
C19 C17 C14 124.1(3) . . ?
C19 C17 C13 119.1(3) . . ?
C14 C17 C13 116.8(2) . . ?
N8 C14 C17 177.5(3) . . ?
O1 C19 C18 123.3(3) . . ?
O1 C19 C17 112.6(2) . . ?
C18 C19 C17 124.1(3) . . ?
C19 C18 C15 122.2(2) . . ?
C19 C18 C16 124.1(3) . . ?
C15 C18 C16 113.7(2) . . ?
N9 C15 C18 176.6(3) . . ?
N10 C16 C18 176.3(3) . . ?
O1 C20 C21 106.4(3) . . ?
O1 C20 H13 107.9(15) . . ?
C21 C20 H13 113.6(15) . . ?
O1 C20 H14 106.8(15) . . ?
C21 C20 H14 111.8(15) . . ?
H13 C20 H14 110(2) . . ?
C20 C21 H15 107.2(19) . . ?
C20 C21 H17 107.7(19) . . ?
H15 C21 H17 112(3) . . ?
C20 C21 H16 109.0(19) . . ?
H15 C21 H16 113(3) . . ?
H17 C21 H16 107(3) . . ?

loop_
_geom_bond_atom_site_label_1
_geom_bond_atom_site_label_2
_geom_bond_distance
_geom_bond_site_symmetry_2
_geom_bond_publ_flag
Fe1 N3 1.932(2) 2_666 ?
Fe1 N3 1.932(2) . ?
Fe1 N2 1.975(2) . ?
Fe1 N2 1.975(2) 2_666 ?
Fe1 N1 2.005(2) 2_666 ?
Fe1 N1 2.005(2) . ?
O1 C19 1.340(3) . ?
O1 C20 1.469(3) . ?
N1 C1 1.341(4) . ?
N1 C5 1.358(4) . ?
N2 C6 1.316(3) . ?
N2 N4 1.373(3) . ?
N4 C7 1.331(3) . ?
N5 C6 1.347(4) . ?
N5 C7 1.375(3) . ?
N5 N6 1.420(3) . ?
N6 H5 0.85(3) . ?
N6 H6 0.96(4) . ?
N7 C12 1.333(4) . ?
N7 C8 1.352(4) . ?
N3 C13 1.149(3) . ?
N8 C14 1.152(4) . ?
N9 C15 1.154(4) . ?
N10 C16 1.144(3) . ?
C1 C2 1.390(4) . ?
C1 H1 0.98(3) . ?
C2 C3 1.375(4) . ?
C2 H2 0.90(3) . ?
C3 C4 1.379(4) . ?
C3 H3 0.93(3) . ?
C4 C5 1.383(4) . ?
C4 H4 0.96(3) . ?
C5 C6 1.449(4) . ?
C7 C8 1.454(4) . ?
C8 C9 1.390(4) . ?
C9 C10 1.376(4) . ?
C9 H9 0.92(3) . ?
C10 C11 1.379(4) . ?
C10 H10 1.03(3) . ?
C11 C12 1.376(4) . ?
C11 H11 0.90(3) . ?
C12 H12 0.97(3) . ?
C13 C17 1.418(4) . ?
C17 C19 1.409(4) . ?
C17 C14 1.415(4) . ?
C19 C18 1.401(4) . ?
C18 C15 1.422(4) . ?
C18 C16 1.426(4) . ?
C20 C21 1.506(4) . ?
C20 H13 1.05(3) . ?
C20 H14 1.00(3) . ?
C21 H15 0.98(4) . ?
C21 H17 0.93(3) . ?
C21 H16 0.94(3) . ?
